data_7229196
loop_
_publ_author_name
'Burrows, Andrew D.'
'Chan, Siobhan'
'Gee, William J.'
'Mahon, Mary F.'
'Richardson, Christopher'
'Sebestyen, Viorica M.'
'Turski, Domenyk'
'Warren, Mark R.'

_publ_section_title
;
 The impact of N,N&#x2032;-ditopic ligand length and geometry on the
 structures of zinc-based mixed-linker metal--organic frameworks
;
_journal_name_full CrystEngComm
_journal_paper_doi 10.1039/C7CE01447C
_journal_year 2017
_chemical_formula_moiety 'C21 H14 N4 O4 Zn, C3 H7 N O'
_chemical_formula_sum 'C24 H21 N5 O5 Zn'
_chemical_formula_weight 524.83
_chemical_name_systematic
;
 ?
;
_space_group_crystal_system orthorhombic
_space_group_IT_number 19
_space_group_name_Hall 'P 2ac 2ab'
_space_group_name_H-M_alt 'P 21 21 21'
_symmetry_space_group_name_Hall 'P 2ac 2ab'
_symmetry_space_group_name_H-M 'P 21 21 21'
_atom_sites_solution_hydrogens geom
_atom_sites_solution_primary direct
_audit_creation_date 2016-08-02
_audit_creation_method
;
Olex2 1.2
(compiled 2016.02.19 svn.r3266 for OlexSys, GUI svn.r5155)
;
_audit_update_record
;
2017-06-09 deposited with the CCDC.
2017-09-12 downloaded from the CCDC.
;
_cell_angle_alpha 90
_cell_angle_beta 90
_cell_angle_gamma 90
_cell_formula_units_Z 4
_cell_length_a 10.14400(10)
_cell_length_b 13.97600(10)
_cell_length_c 16.1920(2)
_cell_measurement_reflns_used 65176
_cell_measurement_temperature 150(2)
_cell_measurement_theta_max 27.485
_cell_measurement_theta_min 2.910
_cell_volume 2295.58(4)
_computing_cell_refinement 'HKL Scalepack (Otwinowski & Minor 1997)'
_computing_data_collection 'Collect (Bruker AXS BV 1997-2004)'
_computing_data_reduction 'Denzo & Scalepack (Otwinowski, Minor 1997)'
_computing_molecular_graphics 'Olex2 (Dolomanov et al., 2009)'
_computing_publication_material 'Olex2 (Dolomanov et al., 2009)'
_computing_structure_refinement 'ShelXL (Sheldrick, 2015)'
_computing_structure_solution 'SHELXS-97 (Sheldrick 1990)'
_diffrn_ambient_temperature 150(2)
_diffrn_measured_fraction_theta_full 0.995
_diffrn_measured_fraction_theta_max 0.996
_diffrn_measurement_device_type '95mm CCD camera on \k-goniostat'
_diffrn_measurement_method CCD
_diffrn_radiation_monochromator 'horizonally mounted graphite crystal'
_diffrn_radiation_type MoK\a
_diffrn_radiation_wavelength 0.71073
_diffrn_reflns_av_R_equivalents 0.0685
_diffrn_reflns_av_unetI/netI 0.0296
_diffrn_reflns_Laue_measured_fraction_full 0.995
_diffrn_reflns_Laue_measured_fraction_max 0.996
_diffrn_reflns_limit_h_max 13
_diffrn_reflns_limit_h_min -13
_diffrn_reflns_limit_k_max 18
_diffrn_reflns_limit_k_min -18
_diffrn_reflns_limit_l_max 21
_diffrn_reflns_limit_l_min -21
_diffrn_reflns_number 44382
_diffrn_reflns_point_group_measured_fraction_full 0.997
_diffrn_reflns_point_group_measured_fraction_max 0.997
_diffrn_reflns_theta_full 26.000
_diffrn_reflns_theta_max 27.496
_diffrn_reflns_theta_min 3.534
_diffrn_source 'fine-focus sealed tube'
_exptl_absorpt_coefficient_mu 1.117
_exptl_absorpt_correction_T_max 0.847
_exptl_absorpt_correction_T_min 0.636
_exptl_absorpt_correction_type multi-scan
_exptl_absorpt_process_details
;
multi-scan from symmetry-related measurements 
 Sortav (Blessing 1995)
;
_exptl_crystal_colour colorless
_exptl_crystal_density_diffrn 1.519
_exptl_crystal_description block
_exptl_crystal_F_000 1080
_exptl_crystal_size_max 0.5
_exptl_crystal_size_mid 0.35
_exptl_crystal_size_min 0.1
_refine_diff_density_max 0.259
_refine_diff_density_min -0.440
_refine_diff_density_rms 0.058
_refine_ls_abs_structure_details
;

1 molecule of DMF in the asymmetric unit. C22 and 
C23 disordered over 2 sites in a 60:40 ratio. 
Hydrogen bonding present.
 
Refined as an inversion twin.
;
_refine_ls_abs_structure_Flack 0.092(12)
_refine_ls_extinction_method none
_refine_ls_goodness_of_fit_ref 1.052
_refine_ls_hydrogen_treatment constr
_refine_ls_matrix_type full
_refine_ls_number_parameters 345
_refine_ls_number_reflns 5253
_refine_ls_number_restraints 0
_refine_ls_restrained_S_all 1.052
_refine_ls_R_factor_all 0.0317
_refine_ls_R_factor_gt 0.0282
_refine_ls_shift/su_max 0.001
_refine_ls_shift/su_mean 0.000
_refine_ls_structure_factor_coef Fsqd
_refine_ls_weighting_details 'w=1/[\s^2^(Fo^2^)+(0.0327P)^2^+0.9409P] where P=(Fo^2^+2Fc^2^)/3'
_refine_ls_weighting_scheme calc
_refine_ls_wR_factor_gt 0.0664
_refine_ls_wR_factor_ref 0.0679
_reflns_Friedel_coverage 0.775
_reflns_Friedel_fraction_full 0.999
_reflns_Friedel_fraction_max 1.000
_reflns_number_gt 4954
_reflns_number_total 5253
_reflns_threshold_expression 'I > 2\s(I)'
_cod_data_source_file c7ce01447c2.cif
_cod_data_source_block Cpd-3-k10adb14
_cod_database_code 7229196
_shelxl_version_number 2014-3
_shelx_space_group_comment
;
The symmetry employed for this shelxl refinement is uniquely defined
by the following loop, which should always be used as a source of
symmetry information in preference to the above space-group names.
They are only intended as comments.
;
_shelx_estimated_absorpt_t_max 0.897
_shelx_estimated_absorpt_t_min 0.605
_olex2_refinement_description
;
1. Twinned data refinement
 Scales: 0.908(12) 0.092(12)
2. Fixed Uiso
 At 1.2 times of:
  All C(H) groups, All N(H) groups
 At 1.5 times of:
  All C(H,H,H) groups
3. Others
 Fixed Sof: O5(0.6) C22(0.6) H22(0.6) C23(0.6) H23A(0.6) H23B(0.6) H23C(0.6)
 O5A(0.4) C22A(0.4) H22A(0.4) C23A(0.4) H23D(0.4) H23E(0.4) H23F(0.4)
4.a Me refined with riding coordinates:
 C23(H23A,H23B,H23C), C23A(H23D,H23E,H23F)
4.b Aromatic/amide H refined with riding coordinates:
 N3(H3), C3(H3A), C4(H4), C5(H5), C7(H7), C9(H9), C10(H10), C12(H12), C13(H13),
  C15(H15), C18(H18), C19(H19), C20(H20), C21(H21), C22(H22), C22A(H22A)
4.c Idealised Me refined as rotating group:
 C24(H24A,H24B,H24C)
;
_olex2_submission_special_instructions 'No special instructions were received'

loop_
_space_group_symop_operation_xyz
'x, y, z'
'-x+1/2, -y, z+1/2'
'x+1/2, -y+1/2, -z'
'-x, y+1/2, -z+1/2'

loop_
_atom_site_label
_atom_site_type_symbol
_atom_site_fract_x
_atom_site_fract_y
_atom_site_fract_z
_atom_site_U_iso_or_equiv
_atom_site_adp_type
_atom_site_occupancy
_atom_site_site_symmetry_order
_atom_site_calc_flag
_atom_site_refinement_flags_posn
_atom_site_refinement_flags_occupancy
_atom_site_disorder_assembly
_atom_site_disorder_group
Zn1 Zn 0.05500(3) 0.42216(2) 0.67243(2) 0.01606(9) Uani 1 1 d . . . .
O1 O -0.10173(17) 0.42104(18) 0.74656(11) 0.0198(4) Uani 1 1 d . . . .
O2 O -0.21352(18) 0.42834(19) 0.62939(11) 0.0194(4) Uani 1 1 d . . . .
O3 O -0.80675(17) 0.41954(19) 0.76123(12) 0.0234(4) Uani 1 1 d . . . .
O4 O -0.70410(17) 0.4189(2) 0.64073(12) 0.0221(4) Uani 1 1 d . . . .
O5 O -0.3467(5) 0.1807(4) 0.6425(3) 0.0576(13) Uani 0.6 1 d . P A 1
N1 N 0.0557(3) 0.55518(15) 0.62023(14) 0.0179(5) Uani 1 1 d . . . .
N2 N 0.1458(3) 0.87297(17) 0.47710(15) 0.0213(5) Uani 1 1 d . . . .
N3 N 0.1372(3) 0.96864(17) 0.47720(15) 0.0204(5) Uani 1 1 d . . . .
H3 H 0.1834 1.0057 0.4441 0.024 Uiso 1 1 calc R . . .
N4 N 0.0425(3) 1.29298(16) 0.61448(14) 0.0201(5) Uani 1 1 d . . . .
N5 N -0.5061(4) 0.1775(3) 0.7336(2) 0.0429(9) Uani 1 1 d . . . .
C1 C -0.2096(2) 0.4243(3) 0.70696(16) 0.0163(5) Uani 1 1 d . . . .
C2 C -0.3344(3) 0.4244(2) 0.75569(16) 0.0178(5) Uani 1 1 d . . . .
C3 C -0.3298(3) 0.4304(3) 0.84145(18) 0.0307(7) Uani 1 1 d . . . .
H3A H -0.2470 0.4324 0.8688 0.037 Uiso 1 1 calc R . . .
C4 C -0.4451(3) 0.4336(3) 0.88728(18) 0.0416(9) Uani 1 1 d . . . .
H4 H -0.4410 0.4373 0.9458 0.050 Uiso 1 1 calc R . . .
C5 C -0.5668(3) 0.4313(3) 0.84773(17) 0.0311(7) Uani 1 1 d . . . .
H5 H -0.6459 0.4340 0.8790 0.037 Uiso 1 1 calc R . . .
C6 C -0.5720(2) 0.4249(2) 0.76199(16) 0.0190(5) Uani 1 1 d . . . .
C7 C -0.4560(2) 0.4218(2) 0.71667(15) 0.0175(5) Uani 1 1 d . . . .
H7 H -0.4599 0.4179 0.6582 0.021 Uiso 1 1 calc R . . .
C8 C -0.7021(2) 0.4213(3) 0.71776(16) 0.0186(5) Uani 1 1 d . . . .
C9 C 0.1481(3) 0.5864(2) 0.56693(18) 0.0218(6) Uani 1 1 d . . . .
H9 H 0.2143 0.5428 0.5493 0.026 Uiso 1 1 calc R . . .
C10 C 0.1512(3) 0.6787(2) 0.53680(18) 0.0222(6) Uani 1 1 d . . . .
H10 H 0.2175 0.6974 0.4986 0.027 Uiso 1 1 calc R . . .
C11 C 0.0563(3) 0.74461(18) 0.56270(16) 0.0186(5) Uani 1 1 d . . . .
C12 C -0.0381(3) 0.7129(2) 0.6188(2) 0.0271(7) Uani 1 1 d . . . .
H12 H -0.1041 0.7553 0.6385 0.033 Uiso 1 1 calc R . . .
C13 C -0.0347(3) 0.6189(2) 0.6455(2) 0.0265(7) Uani 1 1 d . . . .
H13 H -0.0998 0.5984 0.6838 0.032 Uiso 1 1 calc R . . .
C14 C 0.0606(3) 0.84489(19) 0.53647(16) 0.0181(5) Uani 1 1 d . . . .
C15 C -0.0040(3) 0.9239(2) 0.57233(16) 0.0187(5) Uani 1 1 d . . . .
H15 H -0.0700 0.9231 0.6140 0.022 Uiso 1 1 calc R . . .
C16 C 0.0497(3) 1.00248(19) 0.53371(16) 0.0183(5) Uani 1 1 d . . . .
C17 C 0.0408(3) 1.10411(19) 0.55571(17) 0.0193(6) Uani 1 1 d . . . .
C18 C 0.1291(4) 1.1718(2) 0.5251(2) 0.0310(8) Uani 1 1 d . . . .
H18 H 0.1906 1.1549 0.4833 0.037 Uiso 1 1 calc R . . .
C19 C 0.1258(4) 1.2642(2) 0.5563(2) 0.0308(7) Uani 1 1 d . . . .
H19 H 0.1867 1.3094 0.5348 0.037 Uiso 1 1 calc R . . .
C20 C -0.0452(3) 1.2284(2) 0.6421(2) 0.0308(7) Uani 1 1 d . . . .
H20 H -0.1077 1.2481 0.6823 0.037 Uiso 1 1 calc R . . .
C21 C -0.0488(4) 1.1345(2) 0.6148(2) 0.0311(7) Uani 1 1 d . . . .
H21 H -0.1123 1.0913 0.6365 0.037 Uiso 1 1 calc R . . .
C22 C -0.4616(9) 0.1825(7) 0.6622(7) 0.040(2) Uani 0.6 1 d . P A 1
H22 H -0.5241 0.1883 0.6188 0.048 Uiso 0.6 1 calc R P A 1
C23 C -0.4123(8) 0.1715(7) 0.8063(6) 0.043(2) Uani 0.6 1 d . P A 1
H23A H -0.4630 0.1681 0.8578 0.065 Uiso 0.6 1 calc R P A 1
H23B H -0.3573 0.1142 0.8010 0.065 Uiso 0.6 1 calc R P A 1
H23C H -0.3559 0.2285 0.8072 0.065 Uiso 0.6 1 calc R P A 1
C24 C -0.6433(4) 0.1779(3) 0.7588(3) 0.0445(10) Uani 1 1 d . . . .
H24A H -0.6986 0.1575 0.7124 0.067 Uiso 1 1 calc GR . . .
H24B H -0.6686 0.2426 0.7758 0.067 Uiso 1 1 calc GR . . .
H24C H -0.6554 0.1337 0.8052 0.067 Uiso 1 1 calc GR . . .
O5A O -0.2890(6) 0.1673(5) 0.7542(5) 0.0470(18) Uani 0.4 1 d . P A 2
C22A C -0.401(2) 0.1660(12) 0.7690(11) 0.065(6) Uani 0.4 1 d . P A 2
H22A H -0.4147 0.1516 0.8256 0.078 Uiso 0.4 1 calc R P A 2
C23A C -0.497(2) 0.1934(18) 0.6353(11) 0.067(6) Uani 0.4 1 d . P A 2
H23D H -0.5861 0.2019 0.6127 0.100 Uiso 0.4 1 calc R P A 2
H23E H -0.4443 0.2505 0.6236 0.100 Uiso 0.4 1 calc R P A 2
H23F H -0.4558 0.1375 0.6096 0.100 Uiso 0.4 1 calc R P A 2

loop_
_atom_site_aniso_label
_atom_site_aniso_U_11
_atom_site_aniso_U_22
_atom_site_aniso_U_33
_atom_site_aniso_U_23
_atom_site_aniso_U_13
_atom_site_aniso_U_12
Zn1 0.01283(13) 0.01592(14) 0.01944(14) 0.00058(13) 0.00060(12) 0.00006(14)
O1 0.0112(8) 0.0285(10) 0.0196(9) 0.0006(10) -0.0017(7) -0.0011(9)
O2 0.0165(9) 0.0236(11) 0.0182(9) 0.0010(10) -0.0013(7) 0.0020(10)
O3 0.0121(8) 0.0320(11) 0.0260(10) 0.0018(11) -0.0002(7) -0.0007(10)
O4 0.0163(9) 0.0269(10) 0.0232(9) 0.0015(11) -0.0033(7) 0.0001(10)
O5 0.046(3) 0.065(3) 0.061(3) 0.011(3) 0.014(2) -0.003(3)
N1 0.0159(10) 0.0168(12) 0.0211(11) 0.0009(8) -0.0004(10) -0.0003(10)
N2 0.0258(13) 0.0175(12) 0.0207(12) -0.0002(10) 0.0001(10) -0.0003(10)
N3 0.0252(13) 0.0158(12) 0.0201(13) 0.0019(10) 0.0025(10) -0.0034(10)
N4 0.0185(12) 0.0184(12) 0.0234(11) 0.0010(9) 0.0001(10) 0.0013(11)
N5 0.0319(18) 0.0325(17) 0.064(3) 0.0068(16) 0.0133(18) 0.0017(14)
C1 0.0134(11) 0.0136(12) 0.0220(13) 0.0003(13) -0.0014(9) 0.0002(12)
C2 0.0158(12) 0.0172(12) 0.0204(13) -0.0001(14) 0.0011(10) 0.0002(13)
C3 0.0156(12) 0.051(2) 0.0256(16) 0.0013(17) -0.0051(11) -0.0005(15)
C4 0.0207(15) 0.087(3) 0.0172(13) -0.0004(17) -0.0006(13) 0.001(2)
C5 0.0148(12) 0.056(2) 0.0221(15) 0.0026(16) 0.0027(11) -0.0007(17)
C6 0.0126(12) 0.0206(12) 0.0237(13) 0.0025(13) -0.0007(10) -0.0003(13)
C7 0.0159(11) 0.0167(12) 0.0199(12) 0.0009(11) -0.0004(10) 0.0005(13)
C8 0.0117(11) 0.0173(13) 0.0267(14) 0.0006(15) -0.0011(10) -0.0003(13)
C9 0.0212(13) 0.0202(14) 0.0240(13) -0.0012(13) 0.0023(11) 0.0038(13)
C10 0.0234(15) 0.0207(15) 0.0226(15) 0.0006(12) 0.0049(12) -0.0010(12)
C11 0.0189(13) 0.0177(13) 0.0191(12) -0.0012(10) -0.0045(12) -0.0027(12)
C12 0.0227(16) 0.0192(15) 0.0395(17) 0.0016(12) 0.0076(14) 0.0017(13)
C13 0.0217(16) 0.0215(14) 0.0364(16) 0.0043(13) 0.0099(13) -0.0011(12)
C14 0.0169(13) 0.0187(13) 0.0189(13) 0.0001(10) -0.0023(12) -0.0031(12)
C15 0.0174(11) 0.0196(12) 0.0191(12) 0.0003(13) -0.0028(10) -0.0011(12)
C16 0.0197(13) 0.0174(13) 0.0179(13) 0.0011(10) -0.0022(13) -0.0004(13)
C17 0.0196(14) 0.0171(13) 0.0212(13) 0.0023(10) -0.0030(12) -0.0007(11)
C18 0.041(2) 0.0230(16) 0.0294(17) -0.0066(13) 0.0157(15) -0.0076(14)
C19 0.0401(19) 0.0222(16) 0.0300(17) -0.0020(13) 0.0124(15) -0.0092(14)
C20 0.0220(15) 0.0194(14) 0.0509(19) -0.0040(14) 0.0111(16) 0.0003(13)
C21 0.0224(15) 0.0190(15) 0.052(2) -0.0038(13) 0.0117(16) -0.0035(14)
C22 0.022(4) 0.036(4) 0.062(7) 0.004(4) 0.003(4) 0.002(3)
C23 0.024(4) 0.034(4) 0.072(7) 0.008(5) -0.002(4) 0.000(3)
C24 0.034(2) 0.033(2) 0.066(3) 0.0061(19) 0.016(2) 0.0009(16)
O5A 0.023(3) 0.045(4) 0.073(5) 0.010(4) 0.022(3) 0.001(3)
C22A 0.100(14) 0.025(6) 0.071(12) 0.008(7) 0.054(11) 0.010(6)
C23A 0.058(12) 0.088(12) 0.053(11) 0.017(8) 0.007(8) 0.013(10)

loop_
_atom_type_symbol
_atom_type_description
_atom_type_scat_dispersion_real
_atom_type_scat_dispersion_imag
_atom_type_scat_source
C C 0.0033 0.0016 'International Tables Vol C Tables 4.2.6.8 and 6.1.1.4'
H H 0.0000 0.0000 'International Tables Vol C Tables 4.2.6.8 and 6.1.1.4'
N N 0.0061 0.0033 'International Tables Vol C Tables 4.2.6.8 and 6.1.1.4'
O O 0.0106 0.0060 'International Tables Vol C Tables 4.2.6.8 and 6.1.1.4'
Zn Zn 0.2839 1.4301 'International Tables Vol C Tables 4.2.6.8 and 6.1.1.4'

loop_
_geom_angle_atom_site_label_1
_geom_angle_atom_site_label_2
_geom_angle_atom_site_label_3
_geom_angle
_geom_angle_site_symmetry_1
_geom_angle_site_symmetry_3
O1 Zn1 O3 97.22(7) . 1_655
O1 Zn1 N1 105.02(10) . .
O1 Zn1 N4 102.74(10) . 1_545
O1 Zn1 C8 126.36(8) . 1_655
O3 Zn1 N1 108.09(10) 1_655 .
O3 Zn1 N4 110.91(10) 1_655 1_545
O3 Zn1 C8 29.14(8) 1_655 1_655
N1 Zn1 C8 96.86(11) . 1_655
N4 Zn1 N1 128.01(8) 1_545 .
N4 Zn1 C8 100.77(11) 1_545 1_655
C1 O1 Zn1 112.55(16) . .
C8 O3 Zn1 100.71(16) . 1_455
C9 N1 Zn1 124.2(2) . .
C13 N1 Zn1 118.4(2) . .
C13 N1 C9 117.1(2) . .
N3 N2 C14 104.3(2) . .
N2 N3 H3 123.5 . .
N2 N3 C16 113.0(2) . .
C16 N3 H3 123.5 . .
C19 N4 Zn1 123.7(2) . 1_565
C19 N4 C20 117.0(3) . .
C20 N4 Zn1 118.9(2) . 1_565
C22 N5 C23 119.8(6) . .
C22 N5 C24 127.5(5) . .
C24 N5 C23 112.6(5) . .
C24 N5 C23A 109.3(8) . .
C22A N5 C24 135.1(7) . .
C22A N5 C23A 115.6(10) . .
O1 C1 C2 117.7(2) . .
O2 C1 O1 122.2(2) . .
O2 C1 C2 120.1(2) . .
C3 C2 C1 120.0(2) . .
C7 C2 C1 120.9(2) . .
C7 C2 C3 119.1(2) . .
C2 C3 H3A 119.7 . .
C4 C3 C2 120.5(3) . .
C4 C3 H3A 119.7 . .
C3 C4 H4 119.9 . .
C3 C4 C5 120.1(3) . .
C5 C4 H4 119.9 . .
C4 C5 H5 120.2 . .
C4 C5 C6 119.6(3) . .
C6 C5 H5 120.2 . .
C5 C6 C8 120.7(2) . .
C7 C6 C5 119.8(2) . .
C7 C6 C8 119.5(2) . .
C2 C7 C6 120.9(2) . .
C2 C7 H7 119.6 . .
C6 C7 H7 119.6 . .
O3 C8 Zn1 50.16(12) . 1_455
O3 C8 C6 118.0(2) . .
O4 C8 Zn1 72.51(14) . 1_455
O4 C8 O3 122.6(2) . .
O4 C8 C6 119.4(2) . .
C6 C8 Zn1 167.91(19) . 1_455
N1 C9 H9 118.5 . .
N1 C9 C10 123.0(3) . .
C10 C9 H9 118.5 . .
C9 C10 H10 120.2 . .
C9 C10 C11 119.6(3) . .
C11 C10 H10 120.2 . .
C10 C11 C14 121.5(3) . .
C12 C11 C10 117.4(3) . .
C12 C11 C14 121.0(3) . .
C11 C12 H12 120.3 . .
C13 C12 C11 119.3(3) . .
C13 C12 H12 120.3 . .
N1 C13 C12 123.5(3) . .
N1 C13 H13 118.2 . .
C12 C13 H13 118.2 . .
N2 C14 C11 120.2(3) . .
N2 C14 C15 111.3(2) . .
C15 C14 C11 128.0(3) . .
C14 C15 H15 127.6 . .
C16 C15 C14 104.7(2) . .
C16 C15 H15 127.6 . .
N3 C16 C15 106.6(2) . .
N3 C16 C17 122.7(3) . .
C15 C16 C17 129.7(3) . .
C18 C17 C16 122.1(3) . .
C21 C17 C16 120.3(3) . .
C21 C17 C18 117.3(3) . .
C17 C18 H18 120.4 . .
C19 C18 C17 119.2(3) . .
C19 C18 H18 120.4 . .
N4 C19 C18 123.7(3) . .
N4 C19 H19 118.1 . .
C18 C19 H19 118.1 . .
N4 C20 H20 118.4 . .
N4 C20 C21 123.2(3) . .
C21 C20 H20 118.4 . .
C17 C21 H21 120.2 . .
C20 C21 C17 119.5(3) . .
C20 C21 H21 120.2 . .
O5 C22 N5 126.5(9) . .
O5 C22 H22 116.8 . .
N5 C22 H22 116.8 . .
N5 C23 H23A 109.5 . .
N5 C23 H23B 109.5 . .
N5 C23 H23C 109.5 . .
H23A C23 H23B 109.5 . .
H23A C23 H23C 109.5 . .
H23B C23 H23C 109.5 . .
N5 C24 H24A 109.5 . .
N5 C24 H24B 109.5 . .
N5 C24 H24C 109.5 . .
H24A C24 H24B 109.5 . .
H24A C24 H24C 109.5 . .
H24B C24 H24C 109.5 . .
N5 C22A H22A 110.4 . .
O5A C22A N5 139.2(15) . .
O5A C22A H22A 110.4 . .
N5 C23A H23D 109.5 . .
N5 C23A H23E 109.5 . .
N5 C23A H23F 109.5 . .
H23D C23A H23E 109.5 . .
H23D C23A H23F 109.5 . .
H23E C23A H23F 109.5 . .

loop_
_geom_bond_atom_site_label_1
_geom_bond_atom_site_label_2
_geom_bond_distance
_geom_bond_site_symmetry_2
Zn1 O1 1.9922(18) .
Zn1 O3 2.0087(19) 1_655
Zn1 N1 2.042(2) .
Zn1 N4 2.039(2) 1_545
Zn1 C8 2.571(2) 1_655
O1 C1 1.269(3) .
O2 C1 1.258(3) .
O3 Zn1 2.0087(19) 1_455
O3 C8 1.274(3) .
O4 C8 1.248(3) .
O5 C22 1.209(11) .
N1 C9 1.347(4) .
N1 C13 1.343(4) .
N2 N3 1.340(3) .
N2 C14 1.351(4) .
N3 H3 0.8800 .
N3 C16 1.360(4) .
N4 Zn1 2.039(2) 1_565
N4 C19 1.329(4) .
N4 C20 1.343(4) .
N5 C22 1.243(11) .
N5 C23 1.516(10) .
N5 C24 1.450(5) .
N5 C22A 1.22(2) .
N5 C23A 1.611(18) .
C1 C2 1.491(3) .
C2 C3 1.392(4) .
C2 C7 1.386(4) .
C3 H3A 0.9500 .
C3 C4 1.386(4) .
C4 H4 0.9500 .
C4 C5 1.391(4) .
C5 H5 0.9500 .
C5 C6 1.392(4) .
C6 C7 1.387(3) .
C6 C8 1.503(3) .
C7 H7 0.9500 .
C8 Zn1 2.571(2) 1_455
C9 H9 0.9500 .
C9 C10 1.380(4) .
C10 H10 0.9500 .
C10 C11 1.397(4) .
C11 C12 1.393(4) .
C11 C14 1.465(4) .
C12 H12 0.9500 .
C12 C13 1.382(4) .
C13 H13 0.9500 .
C14 C15 1.409(4) .
C15 H15 0.9500 .
C15 C16 1.376(4) .
C16 C17 1.467(4) .
C17 C18 1.394(4) .
C17 C21 1.387(4) .
C18 H18 0.9500 .
C18 C19 1.386(5) .
C19 H19 0.9500 .
C20 H20 0.9500 .
C20 C21 1.385(4) .
C21 H21 0.9500 .
C22 H22 0.9500 .
C23 H23A 0.9800 .
C23 H23B 0.9800 .
C23 H23C 0.9800 .
C24 H24A 0.9800 .
C24 H24B 0.9800 .
C24 H24C 0.9800 .
O5A C22A 1.16(2) .
C22A H22A 0.9500 .
C23A H23D 0.9800 .
C23A H23E 0.9800 .
C23A H23F 0.9800 .

loop_
_geom_hbond_atom_site_label_D
_geom_hbond_atom_site_label_H
_geom_hbond_atom_site_label_A
_geom_hbond_distance_DH
_geom_hbond_distance_HA
_geom_hbond_distance_DA
_geom_hbond_angle_DHA
_geom_hbond_site_symmetry_A
N3 H3 O2 0.88 1.83 2.710(3) 174.1 3_566

loop_
_geom_torsion_atom_site_label_1
_geom_torsion_atom_site_label_2
_geom_torsion_atom_site_label_3
_geom_torsion_atom_site_label_4
_geom_torsion
_geom_torsion_site_symmetry_1
_geom_torsion_site_symmetry_4
Zn1 O1 C1 O2 -0.5(5) . .
Zn1 O1 C1 C2 -179.7(2) . .
Zn1 O3 C8 O4 -3.7(5) 1_455 .
Zn1 O3 C8 C6 177.1(3) 1_455 .
Zn1 N1 C9 C10 -175.5(2) . .
Zn1 N1 C13 C12 175.4(3) . .
Zn1 N4 C19 C18 170.6(3) 1_565 .
Zn1 N4 C20 C21 -170.7(3) 1_565 .
O1 C1 C2 C3 6.2(5) . .
O1 C1 C2 C7 -176.0(3) . .
O2 C1 C2 C3 -173.0(4) . .
O2 C1 C2 C7 4.8(6) . .
N1 C9 C10 C11 0.9(5) . .
N2 N3 C16 C15 -0.9(4) . .
N2 N3 C16 C17 168.6(3) . .
N2 C14 C15 C16 -2.0(3) . .
N3 N2 C14 C11 -171.3(3) . .
N3 N2 C14 C15 1.5(3) . .
N3 C16 C17 C18 -5.4(5) . .
N3 C16 C17 C21 -178.9(3) . .
N4 C20 C21 C17 -0.4(5) . .
C1 C2 C3 C4 178.0(4) . .
C1 C2 C7 C6 -178.0(3) . .
C2 C3 C4 C5 -0.4(6) . .
C3 C2 C7 C6 -0.2(5) . .
C3 C4 C5 C6 0.6(6) . .
C4 C5 C6 C7 -0.6(6) . .
C4 C5 C6 C8 179.4(4) . .
C5 C6 C7 C2 0.4(5) . .
C5 C6 C8 Zn1 7.3(15) . 1_455
C5 C6 C8 O3 -3.3(5) . .
C5 C6 C8 O4 177.5(4) . .
C7 C2 C3 C4 0.2(6) . .
C7 C6 C8 Zn1 -172.7(11) . 1_455
C7 C6 C8 O3 176.7(3) . .
C7 C6 C8 O4 -2.5(6) . .
C8 C6 C7 C2 -179.6(3) . .
C9 N1 C13 C12 1.0(5) . .
C9 C10 C11 C12 0.1(4) . .
C9 C10 C11 C14 176.1(3) . .
C10 C11 C12 C13 -0.5(4) . .
C10 C11 C14 N2 9.5(4) . .
C10 C11 C14 C15 -162.0(3) . .
C11 C12 C13 N1 0.0(5) . .
C11 C14 C15 C16 170.1(3) . .
C12 C11 C14 N2 -174.7(3) . .
C12 C11 C14 C15 13.8(5) . .
C13 N1 C9 C10 -1.5(4) . .
C14 N2 N3 C16 -0.4(4) . .
C14 C11 C12 C13 -176.6(3) . .
C14 C15 C16 N3 1.7(3) . .
C14 C15 C16 C17 -166.8(3) . .
C15 C16 C17 C18 161.5(3) . .
C15 C16 C17 C21 -12.0(5) . .
C16 C17 C18 C19 -171.9(3) . .
C16 C17 C21 C20 172.2(3) . .
C17 C18 C19 N4 -0.1(6) . .
C18 C17 C21 C20 -1.6(5) . .
C19 N4 C20 C21 2.2(5) . .
C20 N4 C19 C18 -1.9(5) . .
C21 C17 C18 C19 1.8(5) . .
C22 N5 C22A O5A 8(2) . .
C23 N5 C22 O5 2.1(14) . .
C23 N5 C22A O5A -160(5) . .
C24 N5 C22 O5 -178.9(7) . .
C24 N5 C22A O5A -177.1(16) . .
C22A N5 C22 O5 -3.4(13) . .
C23A N5 C22 O5 168(5) . .
C23A N5 C22A O5A 5(3) . .

loop_
_twin_individual_id
_twin_individual_mass_fraction_refined
1 0.908(12)
2 0.092(12)
